data_4321191
loop_
_publ_author_name
'Alfredo Burini'
'Rita Bravi'
'John P. Fackler,'
'Rossana Galassi'
'Tiffany A. Grant'
'Mohammad A. Omary'
'Bianca R. Pietroni'
'Richard J. Staples'

_publ_section_title
;
 Luminescent Chains Formed from Neutral, Triangular Gold Complexes
 Sandwiching TlI and AgI. Structures of
 {Ag([Au(\m-C2,N3-bzim)]3)2}BF4.CH2Cl2,
 {Tl([Au(\m-C2,N3-bzim)]3)2}PF6.0.5THF (bzim = 1-Benzylimidazolate), and
 {Tl([Au(\m-C(OEt)NC6H4CH3)]3)2}PF6.THF, with MAu6 (M = Ag+, Tl+) Cluster
 Cores
;
_journal_name_full 'Inorganic Chemistry'
_journal_page_first 3158
_journal_page_last 3165
_journal_paper_doi 10.1021/ic991492n
_journal_volume 39
_journal_year 2000
_chemical_formula_sum 'C64 H80 Ag Au6 F6 N6 O7 P'
_chemical_formula_weight 2479.98
_chemical_name_systematic
; 
 ? 
;
_space_group_IT_number 14
_symmetry_cell_setting monoclinic
_symmetry_space_group_name_Hall '-P 2yn'
_symmetry_space_group_name_H-M 'P 1 21/n 1'
_atom_sites_solution_hydrogens geom
_atom_sites_solution_primary direct
_atom_sites_solution_secondary difmap
_audit_creation_method SHELXL-97
_cell_angle_alpha 90.00
_cell_angle_beta 105.6440(10)
_cell_angle_gamma 90.00
_cell_formula_units_Z 4
_cell_length_a 16.4136(3)
_cell_length_b 27.6277(4)
_cell_length_c 16.71820(10)
_cell_measurement_temperature 213(2)
_cell_volume 7300.36(18)
_computing_structure_refinement 'SHELXL-97 (Sheldrick, 1997)'
_computing_structure_solution 'SHELXS-97 (Sheldrick, 1990)'
_diffrn_ambient_temperature 213(2)
_diffrn_measured_fraction_theta_full 0.902
_diffrn_measured_fraction_theta_max 0.902
_diffrn_radiation_monochromator graphite
_diffrn_radiation_source 'fine-focus sealed tube'
_diffrn_radiation_type MoK\a
_diffrn_radiation_wavelength 0.71073
_diffrn_reflns_av_R_equivalents 0.0534
_diffrn_reflns_av_sigmaI/netI 0.0815
_diffrn_reflns_limit_h_max 8
_diffrn_reflns_limit_h_min -21
_diffrn_reflns_limit_k_max 34
_diffrn_reflns_limit_k_min -31
_diffrn_reflns_limit_l_max 21
_diffrn_reflns_limit_l_min -20
_diffrn_reflns_number 48087
_diffrn_reflns_theta_full 27.73
_diffrn_reflns_theta_max 27.73
_diffrn_reflns_theta_min 1.48
_exptl_absorpt_coefficient_mu 12.362
_exptl_crystal_density_diffrn 2.256
_exptl_crystal_density_method 'not measured'
_exptl_crystal_F_000 4608
_refine_diff_density_max 21.004
_refine_diff_density_min -3.639
_refine_diff_density_rms 0.545
_refine_ls_extinction_method none
_refine_ls_goodness_of_fit_ref 4.063
_refine_ls_hydrogen_treatment mixed
_refine_ls_matrix_type full
_refine_ls_number_parameters 866
_refine_ls_number_reflns 15476
_refine_ls_number_restraints 246
_refine_ls_restrained_S_all 4.037
_refine_ls_R_factor_all 0.1329
_refine_ls_R_factor_gt 0.0862
_refine_ls_shift/su_max 15.000
_refine_ls_shift/su_mean 0.103
_refine_ls_structure_factor_coef Fsqd
_refine_ls_weighting_details 'calc w=1/[\s^2^(Fo^2^)+(0.0000P)^2^+0.0000P] where P=(Fo^2^+2Fc^2^)/3'
_refine_ls_weighting_scheme calc
_refine_ls_wR_factor_gt 0.2207
_refine_ls_wR_factor_ref 0.2245
_reflns_number_gt 9494
_reflns_number_total 15476
_reflns_threshold_expression >2sigma(I)
_cod_data_source_file ic991492n_3.cif
_cod_data_source_block Compund_6
_cod_database_code 4321191

loop_
_symmetry_equiv_pos_as_xyz
'x, y, z'
'-x+1/2, y+1/2, -z+1/2'
'-x, -y, -z'
'x-1/2, -y-1/2, z-1/2'

loop_
_atom_site_label
_atom_site_type_symbol
_atom_site_fract_x
_atom_site_fract_y
_atom_site_fract_z
_atom_site_U_iso_or_equiv
_atom_site_adp_type
_atom_site_occupancy
_atom_site_symmetry_multiplicity
_atom_site_calc_flag
_atom_site_refinement_flags
_atom_site_disorder_assembly
_atom_site_disorder_group
Au1 Au 0.43550(8) -0.05078(5) 0.55685(7) 0.0300(3) Uani 1 1 d . . .
Au2 Au 0.32117(8) -0.05172(4) 0.35874(8) 0.0321(3) Uani 1 1 d . . .
Au3 Au 0.38290(8) 0.05246(5) 0.45709(7) 0.0287(3) Uani 1 1 d . . .
Au4 Au 0.18123(9) -0.03524(5) 0.64973(8) 0.0339(4) Uani 1 1 d . . .
Au5 Au 0.10915(8) 0.05630(5) 0.51755(7) 0.0313(3) Uani 1 1 d . . .
Au6 Au 0.06815(8) -0.05711(5) 0.45672(8) 0.0320(3) Uani 1 1 d . . .
TL1 Ag 0.24950(11) -0.01496(6) 0.49909(11) 0.0004(3) Uani 1 1 d . . .
O1 O 0.3374(14) -0.1590(7) 0.3848(13) 0.039(6) Uani 1 1 d . . .
O2 O 0.3042(17) 0.0923(8) 0.2811(13) 0.058(8) Uani 1 1 d . . .
O3 O 0.4915(13) 0.0151(7) 0.7033(14) 0.042(6) Uani 1 1 d . . .
O4 O 0.1815(17) 0.1159(8) 0.6733(16) 0.062(8) Uani 1 1 d . . .
O5 O 0.0086(13) -0.0127(10) 0.2900(14) 0.058(7) Uani 1 1 d . . .
O6 O 0.176(2) -0.1415(8) 0.6646(17) 0.081(10) Uani 1 1 d . . .
N1 N 0.4014(14) -0.1168(8) 0.4904(16) 0.025(6) Uani 1 1 d . . .
N2 N 0.2941(15) 0.0139(9) 0.2966(15) 0.033(7) Uani 1 1 d . . .
N3 N 0.4362(16) 0.0499(11) 0.5915(16) 0.045(7) Uani 1 1 d . . .
N4 N 0.2106(18) 0.0368(10) 0.6930(19) 0.051(9) Uani 1 1 d . . .
N5 N 0.0566(16) 0.0397(10) 0.3877(15) 0.034(7) Uani 1 1 d . . .
N6 N 0.1072(14) -0.1160(9) 0.5397(16) 0.027(6) Uani 1 1 d . . .
C1 C 0.3569(19) -0.1185(13) 0.418(2) 0.035(9) Uani 1 1 d . . .
C2 C 0.277(2) -0.1571(14) 0.289(2) 0.064(12) Uani 1 1 d . . .
H2A H 0.2207 -0.1434 0.2855 0.076 Uiso 1 1 calc R . .
H2B H 0.3031 -0.1397 0.2515 0.076 Uiso 1 1 calc R . .
C3 C 0.273(5) -0.2104(18) 0.274(5) 0.35(7) Uani 1 1 d . . .
H3A H 0.2419 -0.2170 0.2173 0.532 Uiso 1 1 calc R . .
H3B H 0.2458 -0.2260 0.3119 0.532 Uiso 1 1 calc R . .
H3C H 0.3305 -0.2229 0.2839 0.532 Uiso 1 1 calc R . .
C4 C 0.431(2) -0.1613(11) 0.535(2) 0.037(9) Uani 1 1 d . . .
C5 C 0.4854(19) -0.1894(10) 0.5041(18) 0.031(8) Uani 1 1 d . . .
H5A H 0.5003 -0.1806 0.4556 0.037 Uiso 1 1 calc R . .
C6 C 0.517(2) -0.2296(12) 0.546(2) 0.049(10) Uani 1 1 d . . .
H6A H 0.5547 -0.2486 0.5269 0.059 Uiso 1 1 calc R . .
C7 C 0.495(2) -0.2447(12) 0.618(3) 0.054(11) Uani 1 1 d . . .
C8 C 0.450(2) -0.2118(14) 0.648(3) 0.063(12) Uani 1 1 d . . .
H8A H 0.4419 -0.2169 0.7015 0.076 Uiso 1 1 calc R . .
C9 C 0.416(2) -0.1724(12) 0.605(2) 0.044(10) Uani 1 1 d . . .
H9A H 0.3803 -0.1522 0.6262 0.053 Uiso 1 1 calc R . .
C10 C 0.537(3) -0.2915(13) 0.666(2) 0.076(14) Uani 1 1 d . . .
H10A H 0.5701 -0.3079 0.6335 0.114 Uiso 1 1 calc R . .
H10B H 0.4936 -0.3131 0.6738 0.114 Uiso 1 1 calc R . .
H10C H 0.5742 -0.2823 0.7193 0.114 Uiso 1 1 calc R . .
C11 C 0.324(2) 0.0547(12) 0.3299(18) 0.038(9) Uani 1 1 d . . .
C12 C 0.345(3) 0.1415(11) 0.330(3) 0.066(12) Uani 1 1 d . . .
H12A H 0.3130 0.1530 0.3679 0.079 Uiso 1 1 calc R . .
H12B H 0.4045 0.1374 0.3599 0.079 Uiso 1 1 calc R . .
C13 C 0.334(3) 0.1728(13) 0.259(3) 0.12(2) Uani 1 1 d . . .
H13A H 0.3540 0.2051 0.2777 0.179 Uiso 1 1 calc R . .
H13B H 0.2751 0.1741 0.2286 0.179 Uiso 1 1 calc R . .
H13C H 0.3672 0.1604 0.2232 0.179 Uiso 1 1 calc R . .
C14 C 0.2451(19) 0.0093(14) 0.2081(19) 0.038(9) Uani 1 1 d . . .
C15 C 0.258(2) -0.0242(12) 0.164(2) 0.043(10) Uani 1 1 d . . .
H15A H 0.2990 -0.0470 0.1910 0.052 Uiso 1 1 calc R . .
C16 C 0.223(3) -0.0316(15) 0.087(3) 0.069(13) Uani 1 1 d . . .
H16A H 0.2427 -0.0562 0.0583 0.083 Uiso 1 1 calc R . .
C17 C 0.150(3) -0.0013(17) 0.043(2) 0.063(13) Uani 1 1 d . . .
C18 C 0.136(3) 0.0375(14) 0.090(3) 0.086(15) Uani 1 1 d . . .
H18A H 0.0925 0.0595 0.0659 0.103 Uiso 1 1 calc R . .
C19 C 0.187(2) 0.0462(15) 0.1788(19) 0.058(11) Uani 1 1 d . . .
H19A H 0.1806 0.0733 0.2104 0.069 Uiso 1 1 calc R . .
C20 C 0.094(3) -0.0005(16) -0.048(2) 0.11(2) Uani 1 1 d . . .
H20A H 0.1084 -0.0275 -0.0779 0.162 Uiso 1 1 calc R . .
H20B H 0.1026 0.0296 -0.0738 0.162 Uiso 1 1 calc R . .
H20C H 0.0347 -0.0030 -0.0476 0.162 Uiso 1 1 calc R . .
C21 C 0.464(2) 0.0121(10) 0.6238(18) 0.029(8) Uani 1 1 d . . .
C22 C 0.505(2) -0.0363(12) 0.748(2) 0.046(10) Uani 1 1 d . . .
H22A H 0.5554 -0.0352 0.7953 0.055 Uiso 1 1 calc R . .
H22B H 0.5149 -0.0607 0.7087 0.055 Uiso 1 1 calc R . .
C23 C 0.437(2) -0.0492(12) 0.774(2) 0.059(11) Uani 1 1 d . . .
H23A H 0.4486 -0.0794 0.8046 0.089 Uiso 1 1 calc R . .
H23B H 0.3882 -0.0534 0.7264 0.089 Uiso 1 1 calc R . .
H23C H 0.4250 -0.0241 0.8098 0.089 Uiso 1 1 calc R . .
C24 C 0.434(2) 0.0968(11) 0.6337(18) 0.029(8) Uani 1 1 d . . .
C25 C 0.377(2) 0.1317(10) 0.597(2) 0.035(9) Uani 1 1 d . . .
H25A H 0.3436 0.1256 0.5423 0.042 Uiso 1 1 calc R . .
C26 C 0.364(2) 0.1775(13) 0.634(2) 0.066(12) Uani 1 1 d . . .
H26A H 0.3176 0.1978 0.6121 0.080 Uiso 1 1 calc R . .
C27 C 0.428(2) 0.1890(12) 0.709(2) 0.047(10) Uani 1 1 d . . .
C28 C 0.491(2) 0.1558(13) 0.736(2) 0.048(10) Uani 1 1 d . . .
H28A H 0.5356 0.1647 0.7822 0.058 Uiso 1 1 calc R . .
C29 C 0.498(2) 0.1069(13) 0.700(2) 0.055(11) Uani 1 1 d . . .
H29A H 0.5423 0.0853 0.7218 0.066 Uiso 1 1 calc R . .
C30 C 0.418(3) 0.2344(12) 0.755(2) 0.072(14) Uani 1 1 d . . .
H30A H 0.3684 0.2520 0.7233 0.108 Uiso 1 1 calc R . .
H30B H 0.4676 0.2545 0.7623 0.108 Uiso 1 1 calc R . .
H30C H 0.4104 0.2258 0.8087 0.108 Uiso 1 1 calc R . .
C31 C 0.167(2) 0.0686(12) 0.640(2) 0.055(11) Uani 1 1 d . . .
C32 C 0.144(2) 0.1568(11) 0.611(2) 0.044(10) Uani 1 1 d . . .
H32A H 0.0838 0.1516 0.5844 0.053 Uiso 1 1 calc R . .
H32B H 0.1747 0.1602 0.5686 0.053 Uiso 1 1 calc R . .
C33 C 0.157(2) 0.1965(12) 0.665(3) 0.070(14) Uani 1 1 d . . .
H33A H 0.1324 0.2252 0.6341 0.105 Uiso 1 1 calc R . .
H33B H 0.2174 0.2015 0.6881 0.105 Uiso 1 1 calc R . .
H33C H 0.1307 0.1906 0.7091 0.105 Uiso 1 1 calc R . .
C34 C 0.2598(18) 0.0490(17) 0.776(2) 0.058(12) Uani 1 1 d . . .
C35 C 0.250(2) 0.0129(15) 0.833(2) 0.052(11) Uani 1 1 d . . .
H35A H 0.2131 -0.0133 0.8157 0.062 Uiso 1 1 calc R . .
C36 C 0.294(2) 0.0172(14) 0.909(2) 0.069(13) Uani 1 1 d . . .
H36A H 0.2768 -0.0003 0.9502 0.083 Uiso 1 1 calc R . .
C37 C 0.368(2) 0.0473(12) 0.9349(19) 0.044(10) Uani 1 1 d . . .
C38 C 0.379(2) 0.0805(12) 0.862(2) 0.048(10) Uani 1 1 d . . .
H38A H 0.4259 0.1016 0.8705 0.058 Uiso 1 1 calc R . .
C39 C 0.323(2) 0.0784(12) 0.786(2) 0.042(9) Uani 1 1 d . . .
H39A H 0.3290 0.0981 0.7427 0.051 Uiso 1 1 calc R . .
C40 C 0.436(3) 0.0526(16) 1.019(2) 0.13(2) Uani 1 1 d . . .
H40A H 0.4767 0.0773 1.0136 0.200 Uiso 1 1 calc R . .
H40B H 0.4654 0.0220 1.0333 0.200 Uiso 1 1 calc R . .
H40C H 0.4099 0.0619 1.0619 0.200 Uiso 1 1 calc R . .
C41 C 0.0370(19) -0.0002(13) 0.3725(18) 0.035(9) Uani 1 1 d . . .
C42 C -0.0030(19) -0.0630(10) 0.261(2) 0.032(8) Uani 1 1 d . . .
H42A H -0.0535 -0.0656 0.2138 0.039 Uiso 1 1 calc R . .
H42B H -0.0103 -0.0841 0.3055 0.039 Uiso 1 1 calc R . .
C43 C 0.064(3) -0.0758(14) 0.238(3) 0.100(18) Uani 1 1 d . . .
H43A H 0.0575 -0.1091 0.2191 0.150 Uiso 1 1 calc R . .
H43B H 0.1133 -0.0730 0.2853 0.150 Uiso 1 1 calc R . .
H43C H 0.0701 -0.0549 0.1938 0.150 Uiso 1 1 calc R . .
C44 C 0.048(2) 0.0781(10) 0.3286(19) 0.023(7) Uani 1 1 d . . .
C45 C 0.103(2) 0.1142(12) 0.348(2) 0.042(10) Uani 1 1 d . . .
H45A H 0.1398 0.1144 0.4022 0.050 Uiso 1 1 calc R . .
C46 C 0.111(3) 0.1525(14) 0.294(3) 0.069(12) Uani 1 1 d . . .
H46A H 0.1559 0.1746 0.3066 0.083 Uiso 1 1 calc R . .
C47 C 0.046(3) 0.1549(15) 0.219(3) 0.068(13) Uani 1 1 d . . .
C48 C -0.013(2) 0.1161(16) 0.208(2) 0.054(11) Uani 1 1 d . . .
H48A H -0.0567 0.1158 0.1588 0.064 Uiso 1 1 calc R . .
C49 C -0.012(2) 0.0805(12) 0.261(2) 0.039(9) Uani 1 1 d . . .
H49A H -0.0542 0.0568 0.2489 0.047 Uiso 1 1 calc R . .
C50 C 0.053(2) 0.1969(16) 0.162(3) 0.12(2) Uani 1 1 d . . .
H50A H 0.1024 0.2162 0.1881 0.173 Uiso 1 1 calc R . .
H50B H 0.0027 0.2169 0.1521 0.173 Uiso 1 1 calc R . .
H50C H 0.0586 0.1842 0.1097 0.173 Uiso 1 1 calc R . .
C51 C 0.147(2) -0.1044(12) 0.613(2) 0.051(11) Uani 1 1 d . . .
C52 C 0.229(2) -0.1301(16) 0.752(2) 0.058(13) Uani 1 1 d . . .
H52A H 0.2601 -0.0999 0.7525 0.070 Uiso 1 1 calc R . .
H52B H 0.1924 -0.1269 0.7894 0.070 Uiso 1 1 calc R . .
C53 C 0.277(3) -0.1645(18) 0.772(3) 0.106(18) Uani 1 1 d . . .
H53A H 0.3096 -0.1607 0.8295 0.158 Uiso 1 1 calc R . .
H53B H 0.3153 -0.1656 0.7367 0.158 Uiso 1 1 calc R . .
H53C H 0.2449 -0.1943 0.7660 0.158 Uiso 1 1 calc R . .
C54 C 0.085(2) -0.1631(10) 0.512(2) 0.036(9) Uani 1 1 d . . .
C55 C 0.107(2) -0.1794(12) 0.448(2) 0.052(11) Uani 1 1 d . . .
H55A H 0.1363 -0.1592 0.4195 0.062 Uiso 1 1 calc R . .
C56 C 0.089(3) -0.2231(15) 0.423(3) 0.076(14) Uani 1 1 d . . .
H56A H 0.1114 -0.2342 0.3796 0.091 Uiso 1 1 calc R . .
C57 C 0.042(2) -0.2540(13) 0.452(2) 0.043(10) Uani 1 1 d . . .
C58 C 0.014(2) -0.2353(13) 0.515(2) 0.059(12) Uani 1 1 d . . .
H58A H -0.0183 -0.2557 0.5400 0.071 Uiso 1 1 calc R . .
C59 C 0.028(3) -0.1878(12) 0.546(2) 0.085(16) Uani 1 1 d . . .
H59A H 0.0029 -0.1743 0.5846 0.102 Uiso 1 1 calc R . .
C60 C 0.007(3) -0.3121(16) 0.430(3) 0.12(2) Uani 1 1 d . . .
H60A H 0.0248 -0.3242 0.3831 0.187 Uiso 1 1 calc R . .
H60B H -0.0545 -0.3125 0.4167 0.187 Uiso 1 1 calc R . .
H60C H 0.0300 -0.3324 0.4781 0.187 Uiso 1 1 calc R . .
P1 P 0.2388(9) 0.3124(5) 0.4758(8) 0.111(6) Uani 1 1 d D . .
F1 F 0.205(3) 0.2786(13) 0.538(2) 0.126(19) Uani 0.55(3) 1 d PDU A 1
F2 F 0.273(3) 0.3458(13) 0.414(2) 0.17(3) Uani 0.55(3) 1 d PDU A 1
F3 F 0.151(2) 0.3050(16) 0.405(2) 0.15(2) Uani 0.55(3) 1 d PDU A 1
F4 F 0.326(2) 0.3188(17) 0.546(2) 0.23(3) Uani 0.55(3) 1 d PDU A 1
F5 F 0.201(3) 0.3592(13) 0.510(2) 0.19(3) Uani 0.55(3) 1 d PDU A 1
F6 F 0.276(3) 0.2655(13) 0.442(2) 0.12(2) Uani 0.55(3) 1 d PDU A 1
F1A F 0.274(3) 0.3561(15) 0.531(3) 0.15(3) Uani 0.45(3) 1 d PDU A 2
F2A F 0.203(3) 0.2691(15) 0.420(3) 0.14(3) Uani 0.45(3) 1 d PDU A 2
F3A F 0.322(3) 0.308(2) 0.451(3) 0.21(3) Uani 0.45(3) 1 d PDU A 2
F4A F 0.155(3) 0.317(2) 0.500(3) 0.18(3) Uani 0.45(3) 1 d PDU A 2
F5A F 0.204(3) 0.3470(16) 0.402(3) 0.14(2) Uani 0.45(3) 1 d PDU A 2
F6A F 0.274(3) 0.2784(15) 0.550(3) 0.17(3) Uani 0.45(3) 1 d PDU A 2
O1S O 0.268(2) -0.2964(17) 0.489(3) 0.26(3) Uani 1 1 d G . .
C1S C 0.303(3) -0.3418(19) 0.476(3) 0.40(10) Uani 1 1 d G . .
H1SC H 0.3558 -0.3369 0.4602 0.484 Uiso 1 1 calc R . .
H1SD H 0.2636 -0.3597 0.4315 0.484 Uiso 1 1 calc R . .
C2S C 0.319(3) -0.3682(11) 0.552(4) 0.26(6) Uani 1 1 d G . .
H2SA H 0.2875 -0.3987 0.5428 0.313 Uiso 1 1 calc R . .
H2SB H 0.3798 -0.3759 0.5715 0.313 Uiso 1 1 calc R . .
C3S C 0.294(3) -0.339(2) 0.611(3) 0.30(7) Uani 1 1 d G . .
H3SA H 0.3425 -0.3331 0.6588 0.355 Uiso 1 1 calc R . .
H3SB H 0.2502 -0.3559 0.6301 0.355 Uiso 1 1 calc R . .
C4S C 0.262(3) -0.2948(16) 0.572(3) 0.15(3) Uani 1 1 d G . .
H4SA H 0.2955 -0.2677 0.6014 0.182 Uiso 1 1 calc R . .
H4SB H 0.2032 -0.2904 0.5727 0.182 Uiso 1 1 calc R . .

loop_
_atom_site_aniso_label
_atom_site_aniso_U_11
_atom_site_aniso_U_22
_atom_site_aniso_U_33
_atom_site_aniso_U_23
_atom_site_aniso_U_13
_atom_site_aniso_U_12
Au1 0.0316(7) 0.0307(8) 0.0267(7) -0.0011(6) 0.0060(6) 0.0006(6)
Au2 0.0394(8) 0.0279(7) 0.0277(7) 0.0020(7) 0.0070(6) -0.0017(7)
Au3 0.0306(7) 0.0316(7) 0.0224(7) -0.0007(6) 0.0048(5) -0.0002(6)
Au4 0.0357(8) 0.0336(8) 0.0306(8) 0.0006(6) 0.0057(6) 0.0014(6)
Au5 0.0304(7) 0.0373(8) 0.0243(7) 0.0014(6) 0.0043(6) 0.0021(6)
Au6 0.0306(7) 0.0345(8) 0.0295(7) 0.0042(6) 0.0056(6) -0.0015(6)
TL1 0.0000(7) 0.0000(9) 0.0000(9) -0.0004(7) -0.0022(6) -0.0003(7)
O1 0.062(16) 0.017(12) 0.035(14) -0.011(10) 0.007(12) -0.005(11)
O2 0.13(2) 0.043(16) 0.026(14) 0.016(12) 0.056(15) -0.005(15)
O3 0.041(14) 0.037(14) 0.041(16) -0.013(12) -0.002(12) 0.014(11)
O4 0.09(2) 0.037(15) 0.08(2) -0.004(14) 0.054(17) 0.002(14)
O5 0.022(13) 0.12(2) 0.035(16) -0.009(15) 0.008(11) -0.019(14)
O6 0.15(3) 0.018(14) 0.08(2) 0.031(14) 0.05(2) 0.036(16)
N1 0.013(13) 0.021(14) 0.036(17) 0.014(12) -0.001(12) -0.003(11)
N2 0.031(16) 0.043(18) 0.022(16) 0.001(13) 0.001(13) 0.023(13)
N3 0.033(17) 0.06(2) 0.040(18) -0.014(17) 0.007(13) 0.000(15)
N4 0.06(2) 0.037(18) 0.06(2) 0.029(16) 0.027(17) 0.033(16)
N5 0.037(17) 0.042(19) 0.018(15) -0.023(13) -0.002(13) -0.008(14)
N6 0.013(14) 0.033(16) 0.034(17) -0.004(13) 0.003(13) -0.003(11)
C1 0.016(18) 0.06(3) 0.03(2) -0.012(19) 0.019(16) -0.009(16)
C2 0.04(2) 0.12(3) 0.03(2) -0.03(2) 0.000(18) -0.04(2)
C3 0.53(14) 0.03(4) 0.30(10) -0.03(5) -0.24(10) -0.04(6)
C4 0.04(2) 0.026(19) 0.04(2) -0.002(17) 0.001(18) 0.007(16)
C5 0.05(2) 0.019(18) 0.021(19) 0.010(14) -0.004(16) 0.008(15)
C6 0.05(3) 0.04(2) 0.06(3) -0.01(2) 0.03(2) -0.002(19)
C7 0.07(3) 0.02(2) 0.07(3) 0.00(2) 0.03(2) -0.012(18)
C8 0.06(3) 0.07(3) 0.08(3) -0.02(3) 0.06(3) -0.01(2)
C9 0.07(3) 0.03(2) 0.04(2) 0.026(17) 0.03(2) 0.024(19)
C10 0.11(4) 0.06(3) 0.05(3) 0.05(2) 0.02(3) 0.00(2)
C11 0.07(2) 0.036(19) 0.025(18) -0.042(18) 0.037(17) -0.014(19)
C12 0.08(3) 0.02(2) 0.11(4) 0.02(2) 0.04(3) -0.007(19)
C13 0.09(4) 0.02(2) 0.21(6) 0.00(3) -0.02(4) 0.02(2)
C14 0.020(18) 0.08(3) 0.010(18) -0.001(19) -0.001(15) -0.002(18)
C15 0.05(2) 0.04(2) 0.04(2) -0.014(18) -0.006(19) 0.002(17)
C16 0.09(4) 0.08(3) 0.05(3) 0.00(2) 0.05(3) -0.02(3)
C17 0.09(3) 0.08(3) 0.03(2) -0.01(2) 0.04(2) -0.04(3)
C18 0.05(3) 0.05(3) 0.15(5) 0.02(3) 0.02(3) -0.01(2)
C19 0.04(2) 0.12(4) 0.009(18) 0.01(2) 0.007(16) 0.01(2)
C20 0.14(4) 0.17(5) 0.02(2) -0.04(3) 0.03(3) -0.11(4)
C21 0.08(3) 0.000(15) 0.011(17) 0.014(13) 0.012(17) 0.014(15)
C22 0.03(2) 0.08(3) 0.03(2) 0.029(19) 0.020(17) -0.005(19)
C23 0.08(3) 0.05(3) 0.06(3) 0.02(2) 0.04(2) -0.01(2)
C24 0.031(19) 0.04(2) 0.015(18) -0.024(16) 0.016(15) -0.016(16)
C25 0.04(2) 0.021(19) 0.04(2) -0.019(16) 0.010(17) 0.000(16)
C26 0.07(3) 0.04(3) 0.07(3) 0.01(2) -0.01(2) -0.01(2)
C27 0.04(2) 0.03(2) 0.06(3) -0.006(19) 0.00(2) -0.016(18)
C28 0.03(2) 0.07(3) 0.04(2) -0.04(2) 0.012(18) -0.01(2)
C29 0.03(2) 0.06(3) 0.05(3) 0.00(2) -0.015(19) -0.009(19)
C30 0.13(4) 0.04(2) 0.07(3) -0.03(2) 0.06(3) 0.00(2)
C31 0.07(3) 0.03(2) 0.08(3) -0.04(2) 0.03(2) -0.019(19)
C32 0.03(2) 0.03(2) 0.06(3) 0.022(19) -0.003(18) 0.025(16)
C33 0.04(2) 0.04(2) 0.10(3) 0.02(2) -0.04(2) 0.002(19)
C34 0.000(15) 0.14(4) 0.02(2) -0.02(2) -0.006(14) -0.01(2)
C35 0.04(2) 0.11(3) 0.006(18) 0.00(2) 0.002(16) -0.02(2)
C36 0.08(3) 0.08(3) 0.04(3) 0.02(2) 0.01(2) -0.03(3)
C37 0.06(3) 0.04(2) 0.02(2) -0.006(17) -0.005(18) 0.015(18)
C38 0.06(3) 0.04(2) 0.05(3) -0.008(19) 0.04(2) 0.007(18)
C39 0.05(2) 0.05(2) 0.02(2) 0.009(17) 0.006(18) 0.021(19)
C40 0.18(5) 0.12(4) 0.05(3) -0.07(3) -0.05(3) 0.09(4)
C41 0.023(18) 0.08(3) 0.000(16) 0.002(16) -0.004(13) -0.026(18)
C42 0.04(2) 0.006(17) 0.05(2) -0.007(15) 0.015(17) 0.009(14)
C43 0.17(5) 0.05(3) 0.07(3) -0.05(2) 0.02(3) 0.02(3)
C44 0.04(2) 0.007(15) 0.024(19) 0.016(14) 0.018(16) -0.011(14)
C45 0.04(2) 0.05(2) 0.04(2) 0.026(19) 0.021(18) 0.046(18)
C46 0.08(3) 0.06(3) 0.08(3) 0.00(3) 0.05(3) 0.02(2)
C47 0.07(3) 0.07(3) 0.06(3) 0.00(3) 0.01(3) 0.04(3)
C48 0.019(19) 0.11(4) 0.03(2) -0.02(2) 0.006(17) 0.00(2)
C49 0.04(2) 0.04(2) 0.04(2) 0.005(18) 0.008(18) 0.010(17)
C50 0.05(3) 0.12(4) 0.19(6) 0.12(4) 0.07(3) 0.03(3)
C51 0.05(2) 0.03(2) 0.06(3) 0.013(19) -0.02(2) -0.022(18)
C52 0.02(2) 0.12(4) 0.01(2) 0.02(2) -0.024(16) 0.03(2)
C53 0.12(5) 0.15(5) 0.05(3) -0.03(3) 0.02(3) -0.06(4)
C54 0.07(3) 0.005(17) 0.04(2) 0.009(15) 0.04(2) 0.012(16)
C55 0.08(3) 0.03(2) 0.05(3) -0.030(19) 0.04(2) -0.02(2)
C56 0.09(4) 0.08(3) 0.09(4) -0.03(3) 0.08(3) 0.01(3)
C57 0.03(2) 0.06(3) 0.03(2) -0.014(19) -0.012(17) 0.014(18)
C58 0.06(3) 0.06(3) 0.05(3) 0.01(2) 0.00(2) -0.03(2)
C59 0.13(4) 0.02(2) 0.06(3) 0.02(2) -0.05(3) -0.04(2)
C60 0.13(5) 0.12(4) 0.12(5) -0.09(4) 0.02(4) 0.02(4)
P1 0.086(12) 0.178(18) 0.071(12) 0.028(11) 0.025(10) -0.011(12)
F1 0.07(4) 0.22(5) 0.11(4) 0.05(4) 0.06(3) 0.05(4)
F2 0.15(6) 0.27(6) 0.11(4) -0.04(4) 0.04(4) -0.09(5)
F3 0.08(4) 0.26(6) 0.09(4) 0.04(4) 0.00(3) -0.03(4)
F4 0.12(5) 0.33(6) 0.22(5) -0.07(5) 0.00(5) 0.02(5)
F5 0.18(6) 0.28(6) 0.14(5) 0.05(5) 0.10(5) 0.00(5)
F6 0.05(3) 0.23(5) 0.10(4) 0.00(4) 0.03(3) -0.05(4)
F1A 0.07(4) 0.30(7) 0.08(4) 0.04(4) -0.01(4) 0.09(5)
F2A 0.18(6) 0.16(5) 0.11(5) -0.06(4) 0.07(5) -0.06(5)
F3A 0.09(5) 0.34(7) 0.18(6) -0.01(6) -0.02(5) -0.01(5)
F4A 0.16(5) 0.28(6) 0.13(5) 0.01(5) 0.08(5) -0.07(5)
F5A 0.06(4) 0.28(6) 0.07(4) 0.04(4) -0.01(3) -0.07(4)
F6A 0.17(6) 0.19(6) 0.16(5) 0.08(5) 0.08(5) 0.07(5)
O1S 0.12(4) 0.28(7) 0.36(9) -0.08(6) 0.01(5) 0.13(5)
C1S 0.7(2) 0.37(14) 0.31(13) -0.27(12) 0.43(16) -0.25(16)
C2S 0.51(16) 0.09(5) 0.32(12) -0.06(6) 0.37(12) -0.12(7)
C3S 0.14(7) 0.55(18) 0.22(10) 0.22(12) 0.10(7) -0.03(10)
C4S 0.17(7) 0.24(8) 0.05(4) 0.00(4) 0.03(4) -0.09(6)

loop_
_atom_type_symbol
_atom_type_description
_atom_type_scat_dispersion_real
_atom_type_scat_dispersion_imag
_atom_type_scat_source
C C 0.0033 0.0016 'International Tables Vol C Tables 4.2.6.8 and 6.1.1.4'
H H 0.0000 0.0000 'International Tables Vol C Tables 4.2.6.8 and 6.1.1.4'
N N 0.0061 0.0033 'International Tables Vol C Tables 4.2.6.8 and 6.1.1.4'
O O 0.0106 0.0060 'International Tables Vol C Tables 4.2.6.8 and 6.1.1.4'
F F 0.0171 0.0103 'International Tables Vol C Tables 4.2.6.8 and 6.1.1.4'
P P 0.1023 0.0942 'International Tables Vol C Tables 4.2.6.8 and 6.1.1.4'
Au Au -2.0133 8.8022 'International Tables Vol C Tables 4.2.6.8 and 6.1.1.4'
Ag Ag -0.8971 1.1015 'International Tables Vol C Tables 4.2.6.8 and 6.1.1.4'

loop_
_geom_angle_atom_site_label_1
_geom_angle_atom_site_label_2
_geom_angle_atom_site_label_3
_geom_angle
_geom_angle_site_symmetry_1
_geom_angle_site_symmetry_3
_geom_angle_publ_flag
C21 Au1 N1 177.0(11) . . ?
C21 Au1 Au3 88.5(9) . 3_656 ?
N1 Au1 Au3 94.1(6) . 3_656 ?
C21 Au1 TL1 87.5(9) . . ?
N1 Au1 TL1 90.7(6) . . ?
Au3 Au1 TL1 151.60(6) 3_656 . ?
C21 Au1 Au3 62.2(8) . . ?
N1 Au1 Au3 118.7(6) . . ?
Au3 Au1 Au3 95.88(5) 3_656 . ?
TL1 Au1 Au3 57.72(4) . . ?
C21 Au1 Au2 122.1(8) . . ?
N1 Au1 Au2 58.5(6) . . ?
Au3 Au1 Au2 102.91(5) 3_656 . ?
TL1 Au1 Au2 56.72(4) . . ?
Au3 Au1 Au2 60.30(4) . . ?
C1 Au2 N2 175.5(10) . . ?
C1 Au2 TL1 92.7(8) . . ?
N2 Au2 TL1 91.1(7) . . ?
C1 Au2 Au1 61.9(9) . . ?
N2 Au2 Au1 118.5(7) . . ?
TL1 Au2 Au1 57.82(4) . . ?
C1 Au2 Au3 121.1(9) . . ?
N2 Au2 Au3 59.3(7) . . ?
TL1 Au2 Au3 57.67(4) . . ?
Au1 Au2 Au3 59.28(3) . . ?
C11 Au3 N3 176.1(11) . . ?
C11 Au3 Au1 96.8(9) . 3_656 ?
N3 Au3 Au1 87.1(7) . 3_656 ?
C11 Au3 TL1 95.0(9) . . ?
N3 Au3 TL1 81.9(7) . . ?
Au1 Au3 TL1 140.63(6) 3_656 . ?
C11 Au3 Au1 121.8(9) . . ?
N3 Au3 Au1 58.3(8) . . ?
Au1 Au3 Au1 84.12(5) 3_656 . ?
TL1 Au3 Au1 57.99(4) . . ?
C11 Au3 Au2 61.8(9) . . ?
N3 Au3 Au2 117.7(8) . . ?
Au1 Au3 Au2 97.03(5) 3_656 . ?
TL1 Au3 Au2 56.84(4) . . ?
Au1 Au3 Au2 60.41(4) . . ?
C51 Au4 N4 176.1(14) . . ?
C51 Au4 TL1 93.0(11) . . ?
N4 Au4 TL1 90.5(8) . . ?
C51 Au4 Au6 59.8(10) . . ?
N4 Au4 Au6 121.1(8) . . ?
TL1 Au4 Au6 57.82(4) . . ?
C51 Au4 Au5 119.0(10) . . ?
N4 Au4 Au5 61.7(8) . . ?
TL1 Au4 Au5 57.63(4) . . ?
Au6 Au4 Au5 59.41(4) . . ?
C31 Au5 N5 175.5(12) . . ?
C31 Au5 Au6 93.3(10) . 3_556 ?
N5 Au5 Au6 90.3(7) . 3_556 ?
C31 Au5 TL1 92.9(10) . . ?
N5 Au5 TL1 82.6(7) . . ?
Au6 Au5 TL1 141.11(6) 3_556 . ?
C31 Au5 Au6 117.9(10) . . ?
N5 Au5 Au6 59.8(7) . . ?
Au6 Au5 Au6 85.85(5) 3_556 . ?
TL1 Au5 Au6 57.59(4) . . ?
C31 Au5 Au4 58.6(10) . . ?
N5 Au5 Au4 118.5(7) . . ?
Au6 Au5 Au4 95.33(5) 3_556 . ?
TL1 Au5 Au4 56.57(5) . . ?
Au6 Au5 Au4 59.67(4) . . ?
C41 Au6 N6 176.2(11) . . ?
C41 Au6 Au5 91.1(8) . 3_556 ?
N6 Au6 Au5 92.6(6) . 3_556 ?
C41 Au6 TL1 85.2(8) . . ?
N6 Au6 TL1 92.1(6) . . ?
Au5 Au6 TL1 149.21(6) 3_556 . ?
C41 Au6 Au5 59.0(9) . . ?
N6 Au6 Au5 121.7(7) . . ?
Au5 Au6 Au5 94.15(5) 3_556 . ?
TL1 Au6 Au5 57.98(4) . . ?
C41 Au6 Au4 119.5(9) . . ?
N6 Au6 Au4 60.8(7) . . ?
Au5 Au6 Au4 99.57(5) 3_556 . ?
TL1 Au6 Au4 57.14(5) . . ?
Au5 Au6 Au4 60.92(4) . . ?
Au2 TL1 Au4 150.09(7) . . ?
Au2 TL1 Au6 104.12(6) . . ?
Au4 TL1 Au6 65.04(5) . . ?
Au2 TL1 Au3 65.49(5) . . ?
Au4 TL1 Au3 137.08(7) . . ?
Au6 TL1 Au3 150.42(7) . . ?
Au2 TL1 Au1 65.46(5) . . ?
Au4 TL1 Au1 103.44(6) . . ?
Au6 TL1 Au1 139.07(6) . . ?
Au3 TL1 Au1 64.29(5) . . ?
Au2 TL1 Au5 137.14(7) . . ?
Au4 TL1 Au5 65.80(5) . . ?
Au6 TL1 Au5 64.42(5) . . ?
Au3 TL1 Au5 103.28(6) . . ?
Au1 TL1 Au5 149.74(7) . . ?
C1 O1 C2 115(3) . . ?
C11 O2 C12 111(3) . . ?
C21 O3 C22 113(2) . . ?
C31 O4 C32 114(3) . . ?
C41 O5 C42 123(3) . . ?
C51 O6 C52 118(3) . . ?
C1 N1 C4 120(3) . . ?
C1 N1 Au1 123(2) . . ?
C4 N1 Au1 117.2(19) . . ?
C11 N2 C14 123(3) . . ?
C11 N2 Au2 123(2) . . ?
C14 N2 Au2 114(2) . . ?
C21 N3 C24 127(3) . . ?
C21 N3 Au3 119(2) . . ?
C24 N3 Au3 114(2) . . ?
C31 N4 C34 124(3) . . ?
C31 N4 Au4 111(2) . . ?
C34 N4 Au4 124(2) . . ?
C41 N5 C44 126(3) . . ?
C41 N5 Au5 116(2) . . ?
C44 N5 Au5 118.4(19) . . ?
C51 N6 C54 125(3) . . ?
C51 N6 Au6 115(2) . . ?
C54 N6 Au6 120(2) . . ?
N1 C1 O1 119(3) . . ?
N1 C1 Au2 116(2) . . ?
O1 C1 Au2 125(3) . . ?
C3 C2 O1 97(3) . . ?
C9 C4 C5 120(3) . . ?
C9 C4 N1 123(3) . . ?
C5 C4 N1 117(3) . . ?
C4 C5 C6 118(3) . . ?
C7 C6 C5 123(3) . . ?
C6 C7 C8 114(3) . . ?
C6 C7 C10 120(3) . . ?
C8 C7 C10 124(4) . . ?
C9 C8 C7 122(4) . . ?
C4 C9 C8 122(3) . . ?
N2 C11 O2 115(3) . . ?
N2 C11 Au3 115(3) . . ?
O2 C11 Au3 129(2) . . ?
C13 C12 O2 99(3) . . ?
C15 C14 C19 124(3) . . ?
C15 C14 N2 121(3) . . ?
C19 C14 N2 115(3) . . ?
C14 C15 C16 128(4) . . ?
C17 C16 C15 120(4) . . ?
C16 C17 C18 113(4) . . ?
C16 C17 C20 133(4) . . ?
C18 C17 C20 113(5) . . ?
C19 C18 C17 123(4) . . ?
C18 C19 C14 112(3) . . ?
N3 C21 O3 113(3) . . ?
N3 C21 Au1 119(2) . . ?
O3 C21 Au1 126(2) . . ?
O3 C22 C23 111(3) . . ?
C29 C24 C25 121(3) . . ?
C29 C24 N3 118(3) . . ?
C25 C24 N3 120(3) . . ?
C24 C25 C26 125(3) . . ?
C27 C26 C25 114(3) . . ?
C26 C27 C28 117(3) . . ?
C26 C27 C30 118(4) . . ?
C28 C27 C30 125(3) . . ?
C29 C28 C27 127(3) . . ?
C24 C29 C28 114(3) . . ?
N4 C31 O4 110(3) . . ?
N4 C31 Au5 126(2) . . ?
O4 C31 Au5 122(3) . . ?
O4 C32 C33 100(3) . . ?
C35 C34 C39 125(3) . . ?
C35 C34 N4 110(3) . . ?
C39 C34 N4 120(4) . . ?
C34 C35 C36 118(4) . . ?
C37 C36 C35 123(3) . . ?
C36 C37 C38 112(3) . . ?
C36 C37 C40 132(4) . . ?
C38 C37 C40 116(4) . . ?
C37 C38 C39 120(3) . . ?
C34 C39 C38 119(4) . . ?
O5 C41 N5 117(3) . . ?
O5 C41 Au6 116(3) . . ?
N5 C41 Au6 125(2) . . ?
O5 C42 C43 108(3) . . ?
C45 C44 C49 119(3) . . ?
C45 C44 N5 117(3) . . ?
C49 C44 N5 124(3) . . ?
C44 C45 C46 125(4) . . ?
C47 C46 C45 115(4) . . ?
C46 C47 C48 114(4) . . ?
C46 C47 C50 115(4) . . ?
C48 C47 C50 131(4) . . ?
C49 C48 C47 126(4) . . ?
C48 C49 C44 120(3) . . ?
N6 C51 O6 116(3) . . ?
N6 C51 Au4 124(3) . . ?
O6 C51 Au4 120(3) . . ?
C53 C52 O6 105(4) . . ?
C55 C54 C59 122(4) . . ?
C55 C54 N6 119(3) . . ?
C59 C54 N6 118(3) . . ?
C54 C55 C56 120(4) . . ?
C57 C56 C55 126(4) . . ?
C58 C57 C56 113(3) . . ?
C58 C57 C60 110(3) . . ?
C56 C57 C60 136(4) . . ?
C57 C58 C59 125(4) . . ?
C54 C59 C58 113(4) . . ?
F5 P1 F2A 136.4(17) . . ?
F5 P1 F2 90.2(7) . . ?
F2A P1 F2 102(2) . . ?
F5 P1 F6A 108(2) . . ?
F2A P1 F6A 90.5(7) . . ?
F2 P1 F6A 138.9(17) . . ?
F5 P1 F3A 128(2) . . ?
F2A P1 F3A 90.1(7) . . ?
F2 P1 F3A 51.0(19) . . ?
F6A P1 F3A 90.4(7) . . ?
F5 P1 F4 90.2(7) . . ?
F2A P1 F4 130.9(17) . . ?
F2 P1 F4 90.5(7) . . ?
F6A P1 F4 53.9(17) . . ?
F3A P1 F4 61.5(18) . . ?
F5 P1 F4A 51.9(19) . . ?
F2A P1 F4A 90.0(7) . . ?
F2 P1 F4A 128.5(18) . . ?
F6A P1 F4A 90.1(7) . . ?
F3A P1 F4A 179.4(9) . . ?
F4 P1 F4A 118.8(18) . . ?
F5 P1 F3 90.6(7) . . ?
F2A P1 F3 48.1(17) . . ?
F2 P1 F3 90.1(7) . . ?
F6A P1 F3 125.2(17) . . ?
F3A P1 F3 118.4(18) . . ?
F4 P1 F3 179.0(8) . . ?
F4A P1 F3 61.4(18) . . ?
F5 P1 F5A 72(2) . . ?
F2A P1 F5A 90.0(7) . . ?
F2 P1 F5A 41.0(16) . . ?
F6A P1 F5A 179.4(9) . . ?
F3A P1 F5A 89.6(7) . . ?
F4 P1 F5A 125.7(17) . . ?
F4A P1 F5A 89.8(7) . . ?
F3 P1 F5A 55.2(17) . . ?
F5 P1 F1 90.2(7) . . ?
F2A P1 F1 78(2) . . ?
F2 P1 F1 179.5(8) . . ?
F6A P1 F1 40.8(16) . . ?
F3A P1 F1 128.6(18) . . ?
F4 P1 F1 89.4(7) . . ?
F4A P1 F1 52.0(18) . . ?
F3 P1 F1 90.0(7) . . ?
F5A P1 F1 139.3(16) . . ?
F5 P1 F1A 43.1(17) . . ?
F2A P1 F1A 179.4(9) . . ?
F2 P1 F1A 78(2) . . ?
F6A P1 F1A 89.9(7) . . ?
F3A P1 F1A 90.3(7) . . ?
F4 P1 F1A 49.7(17) . . ?
F4A P1 F1A 89.6(7) . . ?
F3 P1 F1A 131.3(17) . . ?
F5A P1 F1A 89.5(7) . . ?
F1 P1 F1A 102(2) . . ?
F5 P1 F6 179.9(8) . . ?
F2A P1 F6 43.5(17) . . ?
F2 P1 F6 89.8(7) . . ?
F6A P1 F6 72(2) . . ?
F3A P1 F6 52.3(19) . . ?
F4 P1 F6 89.9(7) . . ?
F4A P1 F6 128.0(19) . . ?
F3 P1 F6 89.3(6) . . ?
F5A P1 F6 108(2) . . ?
F1 P1 F6 89.7(6) . . ?
F1A P1 F6 137.0(16) . . ?
C1S O1S C4S 108.0 . . ?
O1S C1S C2S 108.0 . . ?
C3S C2S C1S 108.0 . . ?
C2S C3S C4S 108.0 . . ?
C3S C4S O1S 108.0 . . ?

loop_
_geom_bond_atom_site_label_1
_geom_bond_atom_site_label_2
_geom_bond_distance
_geom_bond_site_symmetry_2
_geom_bond_publ_flag
Au1 C21 2.05(3) . ?
Au1 N1 2.13(2) . ?
Au1 Au3 3.0522(19) 3_656 ?
Au1 TL1 3.105(2) . ?
Au1 Au3 3.2995(17) . ?
Au1 Au2 3.3376(17) . ?
Au2 C1 2.10(4) . ?
Au2 N2 2.08(2) . ?
Au2 TL1 3.067(2) . ?
Au2 Au3 3.3340(17) . ?
Au3 C11 2.09(3) . ?
Au3 N3 2.18(3) . ?
Au3 Au1 3.0522(19) 3_656 ?
Au3 TL1 3.096(2) . ?
Au4 C51 2.04(3) . ?
Au4 N4 2.13(3) . ?
Au4 TL1 3.072(2) . ?
Au4 Au6 3.3154(18) . ?
Au4 Au5 3.3570(18) . ?
Au5 C31 2.04(4) . ?
Au5 N5 2.16(2) . ?
Au5 Au6 3.0544(18) 3_556 ?
Au5 TL1 3.108(2) . ?
Au5 Au6 3.3068(17) . ?
Au6 C41 2.08(3) . ?
Au6 N6 2.12(2) . ?
Au6 Au5 3.0544(18) 3_556 ?
Au6 TL1 3.095(2) . ?
O1 C1 1.25(3) . ?
O1 C2 1.64(4) . ?
O2 C11 1.30(4) . ?
O2 C12 1.63(4) . ?
O3 C21 1.29(3) . ?
O3 C22 1.59(3) . ?
O4 C31 1.42(3) . ?
O4 C32 1.55(3) . ?
O5 C41 1.38(3) . ?
O5 C42 1.47(3) . ?
O6 C51 1.35(4) . ?
O6 C52 1.51(4) . ?
N1 C1 1.24(4) . ?
N1 C4 1.45(4) . ?
N2 C11 1.29(3) . ?
N2 C14 1.49(4) . ?
N3 C21 1.21(3) . ?
N3 C24 1.48(4) . ?
N4 C31 1.32(4) . ?
N4 C34 1.44(4) . ?
N5 C41 1.16(4) . ?
N5 C44 1.43(3) . ?
N6 C51 1.26(4) . ?
N6 C54 1.39(4) . ?
C2 C3 1.49(5) . ?
C4 C9 1.30(4) . ?
C4 C5 1.38(4) . ?
C5 C6 1.34(4) . ?
C6 C7 1.40(5) . ?
C7 C8 1.36(5) . ?
C7 C10 1.58(4) . ?
C8 C9 1.34(4) . ?
C12 C13 1.44(5) . ?
C14 C15 1.23(4) . ?
C14 C19 1.39(4) . ?
C15 C16 1.29(5) . ?
C16 C17 1.48(5) . ?
C17 C18 1.39(5) . ?
C17 C20 1.55(5) . ?
C18 C19 1.51(5) . ?
C22 C23 1.36(4) . ?
C24 C29 1.33(4) . ?
C24 C25 1.37(4) . ?
C25 C26 1.46(4) . ?
C26 C27 1.43(5) . ?
C27 C28 1.37(4) . ?
C27 C30 1.51(4) . ?
C28 C29 1.49(4) . ?
C32 C33 1.40(4) . ?
C34 C35 1.42(5) . ?
C34 C39 1.29(4) . ?
C35 C36 1.29(4) . ?
C36 C37 1.43(5) . ?
C37 C38 1.58(5) . ?
C37 C40 1.55(4) . ?
C38 C39 1.35(4) . ?
C42 C43 1.30(5) . ?
C44 C45 1.33(4) . ?
C44 C49 1.28(4) . ?
C45 C46 1.43(5) . ?
C46 C47 1.40(5) . ?
C47 C48 1.42(5) . ?
C47 C50 1.53(5) . ?
C48 C49 1.32(4) . ?
C52 C53 1.23(5) . ?
C54 C55 1.32(4) . ?
C54 C59 1.38(5) . ?
C55 C56 1.28(4) . ?
C56 C57 1.33(5) . ?
C57 C58 1.37(5) . ?
C57 C60 1.71(5) . ?
C58 C59 1.41(4) . ?
P1 F5 1.60(3) . ?
P1 F2A 1.53(4) . ?
P1 F2 1.60(3) . ?
P1 F6A 1.53(4) . ?
P1 F3A 1.53(4) . ?
P1 F4 1.60(3) . ?
P1 F4A 1.53(4) . ?
P1 F3 1.60(3) . ?
P1 F5A 1.54(4) . ?
P1 F1 1.61(3) . ?
P1 F1A 1.54(4) . ?
P1 F6 1.61(3) . ?
O1S C1S 1.4200 . ?
O1S C4S 1.4200 . ?
C1S C2S 1.4200 . ?
C2S C3S 1.4200 . ?
C3S C4S 1.4200 . ?

loop_
_geom_torsion_atom_site_label_1
_geom_torsion_atom_site_label_2
_geom_torsion_atom_site_label_3
_geom_torsion_atom_site_label_4
_geom_torsion
_geom_torsion_site_symmetry_1
_geom_torsion_site_symmetry_2
_geom_torsion_site_symmetry_3
_geom_torsion_site_symmetry_4
_geom_torsion_publ_flag
C21 Au1 Au2 C1 -175.3(14) . . . . ?
N1 Au1 Au2 C1 1.3(12) . . . . ?
Au3 Au1 Au2 C1 88.2(9) 3_656 . . . ?
TL1 Au1 Au2 C1 -113.5(9) . . . . ?
Au3 Au1 Au2 C1 177.7(9) . . . . ?
C21 Au1 Au2 N2 9.8(14) . . . . ?
N1 Au1 Au2 N2 -173.6(11) . . . . ?
Au3 Au1 Au2 N2 -86.7(8) 3_656 . . . ?
TL1 Au1 Au2 N2 71.6(8) . . . . ?
Au3 Au1 Au2 N2 2.8(8) . . . . ?
C21 Au1 Au2 TL1 -61.8(11) . . . . ?
N1 Au1 Au2 TL1 114.8(7) . . . . ?
Au3 Au1 Au2 TL1 -158.27(6) 3_656 . . . ?
Au3 Au1 Au2 TL1 -68.84(5) . . . . ?
C21 Au1 Au2 Au3 7.1(11) . . . . ?
N1 Au1 Au2 Au3 -176.3(7) . . . . ?
Au3 Au1 Au2 Au3 -89.44(5) 3_656 . . . ?
TL1 Au1 Au2 Au3 68.84(5) . . . . ?
C21 Au1 Au3 C11 179.6(15) . . . . ?
N1 Au1 Au3 C11 -3.6(12) . . . . ?
Au3 Au1 Au3 C11 94.3(10) 3_656 . . . ?
TL1 Au1 Au3 C11 -74.4(10) . . . . ?
Au2 Au1 Au3 C11 -7.2(10) . . . . ?
C21 Au1 Au3 N3 -5.0(14) . . . . ?
N1 Au1 Au3 N3 171.8(11) . . . . ?
Au3 Au1 Au3 N3 -90.3(8) 3_656 . . . ?
TL1 Au1 Au3 N3 101.0(8) . . . . ?
Au2 Au1 Au3 N3 168.2(8) . . . . ?
C21 Au1 Au3 Au1 85.2(10) . . . 3_656 ?
N1 Au1 Au3 Au1 -98.0(7) . . . 3_656 ?
Au3 Au1 Au3 Au1 0.0 3_656 . . 3_656 ?
TL1 Au1 Au3 Au1 -168.77(6) . . . 3_656 ?
Au2 Au1 Au3 Au1 -101.53(5) . . . 3_656 ?
C21 Au1 Au3 TL1 -106.0(10) . . . . ?
N1 Au1 Au3 TL1 70.8(7) . . . . ?
Au3 Au1 Au3 TL1 168.77(6) 3_656 . . . ?
Au2 Au1 Au3 TL1 67.24(5) . . . . ?
C21 Au1 Au3 Au2 -173.2(10) . . . . ?
N1 Au1 Au3 Au2 3.6(7) . . . . ?
Au3 Au1 Au3 Au2 101.53(5) 3_656 . . . ?
TL1 Au1 Au3 Au2 -67.24(5) . . . . ?
C1 Au2 Au3 C11 170.7(13) . . . . ?
N2 Au2 Au3 C11 -4.1(12) . . . . ?
TL1 Au2 Au3 C11 -117.9(10) . . . . ?
Au1 Au2 Au3 C11 173.1(10) . . . . ?
C1 Au2 Au3 N3 -13.7(12) . . . . ?
N2 Au2 Au3 N3 171.5(11) . . . . ?
TL1 Au2 Au3 N3 57.8(8) . . . . ?
Au1 Au2 Au3 N3 -11.3(8) . . . . ?
C1 Au2 Au3 Au1 76.7(9) . . . 3_656 ?
N2 Au2 Au3 Au1 -98.0(8) . . . 3_656 ?
TL1 Au2 Au3 Au1 148.20(6) . . . 3_656 ?
Au1 Au2 Au3 Au1 79.13(5) . . . 3_656 ?
C1 Au2 Au3 TL1 -71.5(9) . . . . ?
N2 Au2 Au3 TL1 113.8(8) . . . . ?
Au1 Au2 Au3 TL1 -69.07(5) . . . . ?
C1 Au2 Au3 Au1 -2.4(9) . . . . ?
N2 Au2 Au3 Au1 -177.2(8) . . . . ?
TL1 Au2 Au3 Au1 69.07(5) . . . . ?
C51 Au4 Au5 C31 167.9(17) . . . . ?
N4 Au4 Au5 C31 -7.7(15) . . . . ?
TL1 Au4 Au5 C31 -118.3(12) . . . . ?
Au6 Au4 Au5 C31 172.6(12) . . . . ?
C51 Au4 Au5 N5 -15.9(15) . . . . ?
N4 Au4 Au5 N5 168.4(12) . . . . ?
TL1 Au4 Au5 N5 57.8(8) . . . . ?
Au6 Au4 Au5 N5 -11.2(8) . . . . ?
C51 Au4 Au5 Au6 77.3(13) . . . 3_556 ?
N4 Au4 Au5 Au6 -98.3(9) . . . 3_556 ?
TL1 Au4 Au5 Au6 151.06(6) . . . 3_556 ?
Au6 Au4 Au5 Au6 82.02(5) . . . 3_556 ?
C51 Au4 Au5 TL1 -73.7(13) . . . . ?
N4 Au4 Au5 TL1 110.6(9) . . . . ?
Au6 Au4 Au5 TL1 -69.04(5) . . . . ?
C51 Au4 Au5 Au6 -4.7(13) . . . . ?
N4 Au4 Au5 Au6 179.7(9) . . . . ?
TL1 Au4 Au5 Au6 69.04(5) . . . . ?
C31 Au5 Au6 C41 -179.6(15) . . . . ?
N5 Au5 Au6 C41 -4.0(13) . . . . ?
Au6 Au5 Au6 C41 88.8(10) 3_556 . . . ?
TL1 Au5 Au6 C41 -105.1(10) . . . . ?
Au4 Au5 Au6 C41 -172.5(10) . . . . ?
C31 Au5 Au6 N6 -4.0(13) . . . . ?
N5 Au5 Au6 N6 171.6(11) . . . . ?
Au6 Au5 Au6 N6 -95.6(7) 3_556 . . . ?
TL1 Au5 Au6 N6 70.4(7) . . . . ?
Au4 Au5 Au6 N6 3.1(7) . . . . ?
C31 Au5 Au6 Au5 91.5(11) . . . 3_556 ?
N5 Au5 Au6 Au5 -92.8(8) . . . 3_556 ?
Au6 Au5 Au6 Au5 0.0 3_556 . . 3_556 ?
TL1 Au5 Au6 Au5 166.03(7) . . . 3_556 ?
Au4 Au5 Au6 Au5 98.64(5) . . . 3_556 ?
C31 Au5 Au6 TL1 -74.5(11) . . . . ?
N5 Au5 Au6 TL1 101.2(8) . . . . ?
Au6 Au5 Au6 TL1 -166.03(7) 3_556 . . . ?
Au4 Au5 Au6 TL1 -67.38(5) . . . . ?
C31 Au5 Au6 Au4 -7.1(11) . . . . ?
N5 Au5 Au6 Au4 168.6(8) . . . . ?
Au6 Au5 Au6 Au4 -98.64(5) 3_556 . . . ?
TL1 Au5 Au6 Au4 67.38(5) . . . . ?
C51 Au4 Au6 C41 -177.4(16) . . . . ?
N4 Au4 Au6 C41 7.0(14) . . . . ?
TL1 Au4 Au6 C41 -61.4(10) . . . . ?
Au5 Au4 Au6 C41 7.4(10) . . . . ?
C51 Au4 Au6 N6 -1.8(15) . . . . ?
N4 Au4 Au6 N6 -177.4(12) . . . . ?
TL1 Au4 Au6 N6 114.3(7) . . . . ?
Au5 Au4 Au6 N6 -177.0(7) . . . . ?
C51 Au4 Au6 Au5 85.8(13) . . . 3_556 ?
N4 Au4 Au6 Au5 -89.8(9) . . . 3_556 ?
TL1 Au4 Au6 Au5 -158.16(6) . . . 3_556 ?
Au5 Au4 Au6 Au5 -89.44(5) . . . 3_556 ?
C51 Au4 Au6 TL1 -116.0(13) . . . . ?
N4 Au4 Au6 TL1 68.4(9) . . . . ?
Au5 Au4 Au6 TL1 68.72(5) . . . . ?
C51 Au4 Au6 Au5 175.3(13) . . . . ?
N4 Au4 Au6 Au5 -0.3(9) . . . . ?
TL1 Au4 Au6 Au5 -68.72(5) . . . . ?
C1 Au2 TL1 Au4 -19.6(9) . . . . ?
N2 Au2 TL1 Au4 162.9(7) . . . . ?
Au1 Au2 TL1 Au4 -73.66(14) . . . . ?
Au3 Au2 TL1 Au4 -145.24(15) . . . . ?
C1 Au2 TL1 Au6 -83.8(9) . . . . ?
N2 Au2 TL1 Au6 98.7(7) . . . . ?
Au1 Au2 TL1 Au6 -137.86(6) . . . . ?
Au3 Au2 TL1 Au6 150.56(7) . . . . ?
C1 Au2 TL1 Au3 125.7(9) . . . . ?
N2 Au2 TL1 Au3 -51.9(7) . . . . ?
Au1 Au2 TL1 Au3 71.58(4) . . . . ?
C1 Au2 TL1 Au1 54.1(9) . . . . ?
N2 Au2 TL1 Au1 -123.5(7) . . . . ?
Au3 Au2 TL1 Au1 -71.58(4) . . . . ?
C1 Au2 TL1 Au5 -151.2(9) . . . . ?
N2 Au2 TL1 Au5 31.2(7) . . . . ?
Au1 Au2 TL1 Au5 154.68(11) . . . . ?
Au3 Au2 TL1 Au5 83.11(9) . . . . ?
C51 Au4 TL1 Au2 -23.3(10) . . . . ?
N4 Au4 TL1 Au2 158.4(8) . . . . ?
Au6 Au4 TL1 Au2 -74.37(14) . . . . ?
Au5 Au4 TL1 Au2 -146.14(15) . . . . ?
C51 Au4 TL1 Au6 51.1(10) . . . . ?
N4 Au4 TL1 Au6 -127.3(8) . . . . ?
Au5 Au4 TL1 Au6 -71.76(4) . . . . ?
C51 Au4 TL1 Au3 -153.7(10) . . . . ?
N4 Au4 TL1 Au3 28.0(8) . . . . ?
Au6 Au4 TL1 Au3 155.26(11) . . . . ?
Au5 Au4 TL1 Au3 83.49(9) . . . . ?
C51 Au4 TL1 Au1 -87.2(10) . . . . ?
N4 Au4 TL1 Au1 94.5(8) . . . . ?
Au6 Au4 TL1 Au1 -138.21(6) . . . . ?
Au5 Au4 TL1 Au1 150.03(7) . . . . ?
C51 Au4 TL1 Au5 122.8(10) . . . . ?
N4 Au4 TL1 Au5 -55.5(8) . . . . ?
Au6 Au4 TL1 Au5 71.76(4) . . . . ?
C41 Au6 TL1 Au2 -79.7(10) . . . . ?
N6 Au6 TL1 Au2 97.5(7) . . . . ?
Au5 Au6 TL1 Au2 -163.91(10) 3_556 . . . ?
Au5 Au6 TL1 Au2 -135.85(6) . . . . ?
Au4 Au6 TL1 Au2 150.32(7) . . . . ?
C41 Au6 TL1 Au4 129.9(10) . . . . ?
N6 Au6 TL1 Au4 -52.8(7) . . . . ?
Au5 Au6 TL1 Au4 45.77(12) 3_556 . . . ?
Au5 Au6 TL1 Au4 73.83(5) . . . . ?
C41 Au6 TL1 Au3 -14.8(10) . . . . ?
N6 Au6 TL1 Au3 162.5(7) . . . . ?
Au5 Au6 TL1 Au3 -98.96(17) 3_556 . . . ?
Au5 Au6 TL1 Au3 -70.90(13) . . . . ?
Au4 Au6 TL1 Au3 -144.73(15) . . . . ?
C41 Au6 TL1 Au1 -148.4(10) . . . . ?
N6 Au6 TL1 Au1 28.8(7) . . . . ?
Au5 Au6 TL1 Au1 127.40(12) 3_556 . . . ?
Au5 Au6 TL1 Au1 155.47(12) . . . . ?
Au4 Au6 TL1 Au1 81.64(10) . . . . ?
C41 Au6 TL1 Au5 56.1(10) . . . . ?
N6 Au6 TL1 Au5 -126.6(7) . . . . ?
Au5 Au6 TL1 Au5 -28.06(13) 3_556 . . . ?
Au4 Au6 TL1 Au5 -73.83(5) . . . . ?
C11 Au3 TL1 Au2 51.5(9) . . . . ?
N3 Au3 TL1 Au2 -130.8(7) . . . . ?
Au1 Au3 TL1 Au2 -55.54(9) 3_656 . . . ?
Au1 Au3 TL1 Au2 -73.32(4) . . . . ?
C11 Au3 TL1 Au4 -153.2(9) . . . . ?
N3 Au3 TL1 Au4 24.5(8) . . . . ?
Au1 Au3 TL1 Au4 99.78(12) 3_656 . . . ?
Au1 Au3 TL1 Au4 82.00(9) . . . . ?
Au2 Au3 TL1 Au4 155.32(11) . . . . ?
C11 Au3 TL1 Au6 -23.5(9) . . . . ?
N3 Au3 TL1 Au6 154.3(8) . . . . ?
Au1 Au3 TL1 Au6 -130.46(13) 3_656 . . . ?
Au1 Au3 TL1 Au6 -148.24(15) . . . . ?
Au2 Au3 TL1 Au6 -74.92(14) . . . . ?
C11 Au3 TL1 Au1 124.8(9) . . . . ?
N3 Au3 TL1 Au1 -57.5(7) . . . . ?
Au1 Au3 TL1 Au1 17.78(10) 3_656 . . . ?
Au2 Au3 TL1 Au1 73.32(4) . . . . ?
C11 Au3 TL1 Au5 -84.6(9) . . . . ?
N3 Au3 TL1 Au5 93.1(7) . . . . ?
Au1 Au3 TL1 Au5 168.40(7) 3_656 . . . ?
Au1 Au3 TL1 Au5 150.62(7) . . . . ?
Au2 Au3 TL1 Au5 -136.06(6) . . . . ?
C21 Au1 TL1 Au2 131.7(8) . . . . ?
N1 Au1 TL1 Au2 -50.7(6) . . . . ?
Au3 Au1 TL1 Au2 49.33(13) 3_656 . . . ?
Au3 Au1 TL1 Au2 73.36(5) . . . . ?
C21 Au1 TL1 Au4 -77.8(8) . . . . ?
N1 Au1 TL1 Au4 99.8(7) . . . . ?
Au3 Au1 TL1 Au4 -160.14(11) 3_656 . . . ?
Au3 Au1 TL1 Au4 -136.11(6) . . . . ?
Au2 Au1 TL1 Au4 150.53(7) . . . . ?
C21 Au1 TL1 Au6 -145.0(8) . . . . ?
N1 Au1 TL1 Au6 32.6(7) . . . . ?
Au3 Au1 TL1 Au6 132.61(12) 3_656 . . . ?
Au3 Au1 TL1 Au6 156.64(12) . . . . ?
Au2 Au1 TL1 Au6 83.27(10) . . . . ?
C21 Au1 TL1 Au3 58.3(8) . . . . ?
N1 Au1 TL1 Au3 -124.1(6) . . . . ?
Au3 Au1 TL1 Au3 -24.03(14) 3_656 . . . ?
Au2 Au1 TL1 Au3 -73.36(5) . . . . ?
C21 Au1 TL1 Au5 -13.1(8) . . . . ?
N1 Au1 TL1 Au5 164.6(7) . . . . ?
Au3 Au1 TL1 Au5 -95.41(18) 3_656 . . . ?
Au3 Au1 TL1 Au5 -71.38(13) . . . . ?
Au2 Au1 TL1 Au5 -144.74(15) . . . . ?
C31 Au5 TL1 Au2 -155.3(10) . . . . ?
N5 Au5 TL1 Au2 24.5(8) . . . . ?
Au6 Au5 TL1 Au2 105.77(12) 3_556 . . . ?
Au6 Au5 TL1 Au2 83.21(10) . . . . ?
Au4 Au5 TL1 Au2 155.89(11) . . . . ?
C31 Au5 TL1 Au4 48.8(10) . . . . ?
N5 Au5 TL1 Au4 -131.4(7) . . . . ?
Au6 Au5 TL1 Au4 -50.12(9) 3_556 . . . ?
Au6 Au5 TL1 Au4 -72.68(5) . . . . ?
C31 Au5 TL1 Au6 121.5(10) . . . . ?
N5 Au5 TL1 Au6 -58.7(7) . . . . ?
Au6 Au5 TL1 Au6 22.56(10) 3_556 . . . ?
Au4 Au5 TL1 Au6 72.68(5) . . . . ?
C31 Au5 TL1 Au3 -87.2(10) . . . . ?
N5 Au5 TL1 Au3 92.6(8) . . . . ?
Au6 Au5 TL1 Au3 173.92(7) 3_556 . . . ?
Au6 Au5 TL1 Au3 151.36(7) . . . . ?
Au4 Au5 TL1 Au3 -135.96(7) . . . . ?
C31 Au5 TL1 Au1 -25.9(10) . . . . ?
N5 Au5 TL1 Au1 154.0(8) . . . . ?
Au6 Au5 TL1 Au1 -124.76(13) 3_556 . . . ?
Au6 Au5 TL1 Au1 -147.32(15) . . . . ?
Au4 Au5 TL1 Au1 -74.64(14) . . . . ?
C21 Au1 N1 C1 101(20) . . . . ?
Au3 Au1 N1 C1 -105(2) 3_656 . . . ?
TL1 Au1 N1 C1 47(2) . . . . ?
Au3 Au1 N1 C1 -6(3) . . . . ?
Au2 Au1 N1 C1 -2(2) . . . . ?
C21 Au1 N1 C4 -78(20) . . . . ?
Au3 Au1 N1 C4 77(2) 3_656 . . . ?
TL1 Au1 N1 C4 -131(2) . . . . ?
Au3 Au1 N1 C4 175.8(19) . . . . ?
Au2 Au1 N1 C4 179(2) . . . . ?
C1 Au2 N2 C11 -89(15) . . . . ?
TL1 Au2 N2 C11 58(2) . . . . ?
Au1 Au2 N2 C11 4(3) . . . . ?
Au3 Au2 N2 C11 7(2) . . . . ?
C1 Au2 N2 C14 85(15) . . . . ?
TL1 Au2 N2 C14 -128.3(19) . . . . ?
Au1 Au2 N2 C14 178.3(17) . . . . ?
Au3 Au2 N2 C14 -179(2) . . . . ?
C11 Au3 N3 C21 101(17) . . . . ?
Au1 Au3 N3 C21 -76(3) 3_656 . . . ?
TL1 Au3 N3 C21 66(3) . . . . ?
Au1 Au3 N3 C21 9(2) . . . . ?
Au2 Au3 N3 C21 20(3) . . . . ?
C11 Au3 N3 C24 -79(18) . . . . ?
Au1 Au3 N3 C24 104(2) 3_656 . . . ?
TL1 Au3 N3 C24 -114(2) . . . . ?
Au1 Au3 N3 C24 -171(2) . . . . ?
Au2 Au3 N3 C24 -159.7(17) . . . . ?
C51 Au4 N4 C31 -91(18) . . . . ?
TL1 Au4 N4 C31 63(2) . . . . ?
Au6 Au4 N4 C31 11(3) . . . . ?
Au5 Au4 N4 C31 11(2) . . . . ?
C51 Au4 N4 C34 78(19) . . . . ?
TL1 Au4 N4 C34 -128(2) . . . . ?
Au6 Au4 N4 C34 -180(2) . . . . ?
Au5 Au4 N4 C34 -180(3) . . . . ?
C31 Au5 N5 C41 66(17) . . . . ?
Au6 Au5 N5 C41 -78(3) 3_556 . . . ?
TL1 Au5 N5 C41 63(3) . . . . ?
Au6 Au5 N5 C41 7(2) . . . . ?
Au4 Au5 N5 C41 18(3) . . . . ?
C31 Au5 N5 C44 -115(16) . . . . ?
Au6 Au5 N5 C44 101(2) 3_556 . . . ?
TL1 Au5 N5 C44 -118(2) . . . . ?
Au6 Au5 N5 C44 -174(2) . . . . ?
Au4 Au5 N5 C44 -163.0(19) . . . . ?
C41 Au6 N6 C51 98(17) . . . . ?
Au5 Au6 N6 C51 -97(2) 3_556 . . . ?
TL1 Au6 N6 C51 53(3) . . . . ?
Au5 Au6 N6 C51 0(3) . . . . ?
Au4 Au6 N6 C51 3(2) . . . . ?
C41 Au6 N6 C54 -85(17) . . . . ?
Au5 Au6 N6 C54 80(2) 3_556 . . . ?
TL1 Au6 N6 C54 -130(2) . . . . ?
Au5 Au6 N6 C54 176.7(19) . . . . ?
Au4 Au6 N6 C54 180(2) . . . . ?
C4 N1 C1 O1 1(4) . . . . ?
Au1 N1 C1 O1 -177.3(19) . . . . ?
C4 N1 C1 Au2 -178(2) . . . . ?
Au1 N1 C1 Au2 4(3) . . . . ?
C2 O1 C1 N1 179(3) . . . . ?
C2 O1 C1 Au2 -2(3) . . . . ?
N2 Au2 C1 N1 94(15) . . . . ?
TL1 Au2 C1 N1 -53(2) . . . . ?
Au1 Au2 C1 N1 -2(2) . . . . ?
Au3 Au2 C1 N1 0(3) . . . . ?
N2 Au2 C1 O1 -85(15) . . . . ?
TL1 Au2 C1 O1 128(2) . . . . ?
Au1 Au2 C1 O1 179(3) . . . . ?
Au3 Au2 C1 O1 -179(2) . . . . ?
C1 O1 C2 C3 178(5) . . . . ?
C1 N1 C4 C9 -124(4) . . . . ?
Au1 N1 C4 C9 55(4) . . . . ?
C1 N1 C4 C5 65(4) . . . . ?
Au1 N1 C4 C5 -117(3) . . . . ?
C9 C4 C5 C6 5(5) . . . . ?
N1 C4 C5 C6 177(3) . . . . ?
C4 C5 C6 C7 1(5) . . . . ?
C5 C6 C7 C8 -9(6) . . . . ?
C5 C6 C7 C10 -178(3) . . . . ?
C6 C7 C8 C9 12(6) . . . . ?
C10 C7 C8 C9 179(3) . . . . ?
C5 C4 C9 C8 -3(6) . . . . ?
N1 C4 C9 C8 -174(3) . . . . ?
C7 C8 C9 C4 -6(6) . . . . ?
C14 N2 C11 O2 3(4) . . . . ?
Au2 N2 C11 O2 177(2) . . . . ?
C14 N2 C11 Au3 176(2) . . . . ?
Au2 N2 C11 Au3 -11(3) . . . . ?
C12 O2 C11 N2 180(3) . . . . ?
C12 O2 C11 Au3 8(4) . . . . ?
N3 Au3 C11 N2 -77(18) . . . . ?
Au1 Au3 C11 N2 101(2) 3_656 . . . ?
TL1 Au3 C11 N2 -42(2) . . . . ?
Au1 Au3 C11 N2 13(3) . . . . ?
Au2 Au3 C11 N2 6.3(19) . . . . ?
N3 Au3 C11 O2 95(18) . . . . ?
Au1 Au3 C11 O2 -88(3) 3_656 . . . ?
TL1 Au3 C11 O2 130(3) . . . . ?
Au1 Au3 C11 O2 -175(2) . . . . ?
Au2 Au3 C11 O2 178(3) . . . . ?
C11 O2 C12 C13 165(3) . . . . ?
C11 N2 C14 C15 137(4) . . . . ?
Au2 N2 C14 C15 -37(4) . . . . ?
C11 N2 C14 C19 -41(4) . . . . ?
Au2 N2 C14 C19 145(3) . . . . ?
C19 C14 C15 C16 0(7) . . . . ?
N2 C14 C15 C16 -178(4) . . . . ?
C14 C15 C16 C17 -8(7) . . . . ?
C15 C16 C17 C18 9(6) . . . . ?
C15 C16 C17 C20 -180(4) . . . . ?
C16 C17 C18 C19 -3(6) . . . . ?
C20 C17 C18 C19 -176(3) . . . . ?
C17 C18 C19 C14 -4(5) . . . . ?
C15 C14 C19 C18 6(5) . . . . ?
N2 C14 C19 C18 -176(3) . . . . ?
C24 N3 C21 O3 1(5) . . . . ?
Au3 N3 C21 O3 -179(2) . . . . ?
C24 N3 C21 Au1 166(2) . . . . ?
Au3 N3 C21 Au1 -14(4) . . . . ?
C22 O3 C21 N3 165(3) . . . . ?
C22 O3 C21 Au1 1(4) . . . . ?
N1 Au1 C21 N3 -99(20) . . . . ?
Au3 Au1 C21 N3 106(3) 3_656 . . . ?
TL1 Au1 C21 N3 -46(3) . . . . ?
Au3 Au1 C21 N3 9(2) . . . . ?
Au2 Au1 C21 N3 2(3) . . . . ?
N1 Au1 C21 O3 64(22) . . . . ?
Au3 Au1 C21 O3 -91(3) 3_656 . . . ?
TL1 Au1 C21 O3 117(3) . . . . ?
Au3 Au1 C21 O3 172(3) . . . . ?
Au2 Au1 C21 O3 165(2) . . . . ?
C21 O3 C22 C23 -95(4) . . . . ?
C21 N3 C24 C29 34(5) . . . . ?
Au3 N3 C24 C29 -146(3) . . . . ?
C21 N3 C24 C25 -157(3) . . . . ?
Au3 N3 C24 C25 23(4) . . . . ?
C29 C24 C25 C26 -17(5) . . . . ?
N3 C24 C25 C26 175(3) . . . . ?
C24 C25 C26 C27 13(5) . . . . ?
C25 C26 C27 C28 -2(5) . . . . ?
C25 C26 C27 C30 -177(3) . . . . ?
C26 C27 C28 C29 -5(6) . . . . ?
C30 C27 C28 C29 170(3) . . . . ?
C25 C24 C29 C28 10(5) . . . . ?
N3 C24 C29 C28 178(3) . . . . ?
C27 C28 C29 C24 1(6) . . . . ?
C34 N4 C31 O4 6(5) . . . . ?
Au4 N4 C31 O4 175(2) . . . . ?
C34 N4 C31 Au5 171(2) . . . . ?
Au4 N4 C31 Au5 -20(4) . . . . ?
C32 O4 C31 N4 171(3) . . . . ?
C32 O4 C31 Au5 5(4) . . . . ?
N5 Au5 C31 N4 -36(18) . . . . ?
Au6 Au5 C31 N4 108(3) 3_556 . . . ?
TL1 Au5 C31 N4 -34(3) . . . . ?
Au6 Au5 C31 N4 21(4) . . . . ?
Au4 Au5 C31 N4 14(3) . . . . ?
N5 Au5 C31 O4 128(15) . . . . ?
Au6 Au5 C31 O4 -88(3) 3_556 . . . ?
TL1 Au5 C31 O4 130(3) . . . . ?
Au6 Au5 C31 O4 -176(2) . . . . ?
Au4 Au5 C31 O4 177(3) . . . . ?
C31 O4 C32 C33 171(3) . . . . ?
C31 N4 C34 C35 139(4) . . . . ?
Au4 N4 C34 C35 -29(4) . . . . ?
C31 N4 C34 C39 -63(5) . . . . ?
Au4 N4 C34 C39 130(4) . . . . ?
C39 C34 C35 C36 19(6) . . . . ?
N4 C34 C35 C36 176(3) . . . . ?
C34 C35 C36 C37 -18(6) . . . . ?
C35 C36 C37 C38 9(6) . . . . ?
C35 C36 C37 C40 -170(4) . . . . ?
C36 C37 C38 C39 1(5) . . . . ?
C40 C37 C38 C39 -180(3) . . . . ?
C35 C34 C39 C38 -9(6) . . . . ?
N4 C34 C39 C38 -164(3) . . . . ?
C37 C38 C39 C34 0(5) . . . . ?
C42 O5 C41 N5 168(3) . . . . ?
C42 O5 C41 Au6 2(3) . . . . ?
C44 N5 C41 O5 5(5) . . . . ?
Au5 N5 C41 O5 -175.7(19) . . . . ?
C44 N5 C41 Au6 170(2) . . . . ?
Au5 N5 C41 Au6 -11(4) . . . . ?
N6 Au6 C41 O5 71(17) . . . . ?
Au5 Au6 C41 O5 -94(2) 3_556 . . . ?
TL1 Au6 C41 O5 117(2) . . . . ?
Au5 Au6 C41 O5 172(3) . . . . ?
Au4 Au6 C41 O5 164.7(17) . . . . ?
N6 Au6 C41 N5 -93(17) . . . . ?
Au5 Au6 C41 N5 102(3) 3_556 . . . ?
TL1 Au6 C41 N5 -47(3) . . . . ?
Au5 Au6 C41 N5 8(3) . . . . ?
Au4 Au6 C41 N5 0(4) . . . . ?
C41 O5 C42 C43 -98(4) . . . . ?
C41 N5 C44 C45 -151(3) . . . . ?
Au5 N5 C44 C45 30(4) . . . . ?
C41 N5 C44 C49 31(5) . . . . ?
Au5 N5 C44 C49 -148(3) . . . . ?
C49 C44 C45 C46 -11(5) . . . . ?
N5 C44 C45 C46 172(3) . . . . ?
C44 C45 C46 C47 10(5) . . . . ?
C45 C46 C47 C48 -5(5) . . . . ?
C45 C46 C47 C50 178(3) . . . . ?
C46 C47 C48 C49 1(6) . . . . ?
C50 C47 C48 C49 177(4) . . . . ?
C47 C48 C49 C44 -2(6) . . . . ?
C45 C44 C49 C48 6(5) . . . . ?
N5 C44 C49 C48 -177(3) . . . . ?
C54 N6 C51 O6 7(5) . . . . ?
Au6 N6 C51 O6 -176(2) . . . . ?
C54 N6 C51 Au4 178(2) . . . . ?
Au6 N6 C51 Au4 -5(4) . . . . ?
C52 O6 C51 N6 177(3) . . . . ?
C52 O6 C51 Au4 4(5) . . . . ?
N4 Au4 C51 N6 108(18) . . . . ?
TL1 Au4 C51 N6 -46(3) . . . . ?
Au6 Au4 C51 N6 3(3) . . . . ?
Au5 Au4 C51 N6 8(4) . . . . ?
N4 Au4 C51 O6 -81(19) . . . . ?
TL1 Au4 C51 O6 125(3) . . . . ?
Au6 Au4 C51 O6 175(4) . . . . ?
Au5 Au4 C51 O6 179(2) . . . . ?
C51 O6 C52 C53 -150(4) . . . . ?
C51 N6 C54 C55 -126(4) . . . . ?
Au6 N6 C54 C55 57(4) . . . . ?
C51 N6 C54 C59 64(5) . . . . ?
Au6 N6 C54 C59 -112(3) . . . . ?
C59 C54 C55 C56 -13(6) . . . . ?
N6 C54 C55 C56 178(4) . . . . ?
C54 C55 C56 C57 6(7) . . . . ?
C55 C56 C57 C58 -1(7) . . . . ?
C55 C56 C57 C60 178(4) . . . . ?
C56 C57 C58 C59 2(6) . . . . ?
C60 C57 C58 C59 -177(3) . . . . ?
C55 C54 C59 C58 13(5) . . . . ?
N6 C54 C59 C58 -178(3) . . . . ?
C57 C58 C59 C54 -8(5) . . . . ?
C4S O1S C1S C2S 0.0 . . . . ?
O1S C1S C2S C3S 0.0 . . . . ?
C1S C2S C3S C4S 0.0 . . . . ?
C2S C3S C4S O1S 0.0 . . . . ?
C1S O1S C4S C3S 0.0 . . . . ?
